data_7051366
loop_
_publ_author_name
'Fitchett, Christopher M.'
'Steel, Peter J.'

_publ_section_title
;
 Chiral heterocyclic ligands. Part 9. Homoconfigurational coordination
 polymers based on a C2-symmetric, linear-bridging ligand
;
_journal_issue 12
_journal_name_full 'New Journal of Chemistry'
_journal_page_first 945
_journal_paper_doi 10.1039/b005881p
_journal_volume 24
_journal_year 2000
_chemical_formula_sum 'C60 H84 Cu4 I4 N6'
_chemical_formula_weight 1651.09
_chemical_name_systematic
; 
 ? 
;
_space_group_IT_number 5
_symmetry_cell_setting monoclinic
_symmetry_space_group_name_Hall 'C 2y'
_symmetry_space_group_name_H-M 'C 1 2 1'
_atom_sites_solution_hydrogens geom
_atom_sites_solution_primary direct
_atom_sites_solution_secondary difmap
_audit_creation_method SHELXL-97
_cell_angle_alpha 90.00
_cell_angle_beta 94.265(5)
_cell_angle_gamma 90.00
_cell_formula_units_Z 4
_cell_length_a 23.808(9)
_cell_length_b 14.984(6)
_cell_length_c 18.715(7)
_cell_measurement_temperature 163(2)
_cell_volume 6658(4)
_computing_structure_refinement 'SHELXL-97 (Sheldrick, 1997)'
_computing_structure_solution 'SHELXS-97 (Sheldrick, 1990)'
_diffrn_ambient_temperature 163(2)
_diffrn_measured_fraction_theta_full 0.983
_diffrn_measured_fraction_theta_max 0.983
_diffrn_radiation_monochromator graphite
_diffrn_radiation_source 'fine-focus sealed tube'
_diffrn_radiation_type MoK\a
_diffrn_radiation_wavelength 0.71073
_diffrn_reflns_av_R_equivalents 0.0343
_diffrn_reflns_av_sigmaI/netI 0.0270
_diffrn_reflns_limit_h_max 29
_diffrn_reflns_limit_h_min -25
_diffrn_reflns_limit_k_max 18
_diffrn_reflns_limit_k_min -18
_diffrn_reflns_limit_l_max 23
_diffrn_reflns_limit_l_min -23
_diffrn_reflns_number 37544
_diffrn_reflns_theta_full 26.43
_diffrn_reflns_theta_max 26.43
_diffrn_reflns_theta_min 1.96
_exptl_absorpt_coefficient_mu 3.154
_exptl_absorpt_correction_T_max 0.5572
_exptl_absorpt_correction_T_min 0.2162
_exptl_crystal_density_diffrn 1.647
_exptl_crystal_density_method 'not measured'
_exptl_crystal_F_000 3256
_exptl_crystal_size_max 0.70
_exptl_crystal_size_mid 0.31
_exptl_crystal_size_min 0.21
_refine_diff_density_max 0.695
_refine_diff_density_min -1.021
_refine_diff_density_rms 0.114
_refine_ls_abs_structure_details 'Flack H D (1983), Acta Cryst. A39, 876-881'
_refine_ls_abs_structure_Flack 0.043(17)
_refine_ls_extinction_method none
_refine_ls_goodness_of_fit_ref 1.041
_refine_ls_hydrogen_treatment mixed
_refine_ls_matrix_type full
_refine_ls_number_parameters 714
_refine_ls_number_reflns 13247
_refine_ls_number_restraints 1
_refine_ls_restrained_S_all 1.041
_refine_ls_R_factor_all 0.0439
_refine_ls_R_factor_gt 0.0414
_refine_ls_shift/su_max 0.863
_refine_ls_shift/su_mean 0.036
_refine_ls_structure_factor_coef Fsqd
_refine_ls_weighting_details 'calc w=1/[\s^2^(Fo^2^)+(0.0547P)^2^+34.1004P] where P=(Fo^2^+2Fc^2^)/3'
_refine_ls_weighting_scheme calc
_refine_ls_wR_factor_gt 0.1043
_refine_ls_wR_factor_ref 0.1057
_reflns_number_gt 12549
_reflns_number_total 13247
_reflns_threshold_expression >2sigma(I)
_cod_data_source_file b005881p.txt
_cod_data_source_block 3cfrr
_cod_depositor_comments
;
The following automatic conversions were performed:
'_atom_site_symetry_multiplicity' tag replaced with
'_atom_site_symmetry_multiplicity'.

Automatic conversion script
Id: cif_correct_tags 1440 2010-10-19 06:21:57Z saulius 
;
_cod_original_cell_volume 6658(5)
_cod_original_sg_symbol_H-M C2
_cod_database_code 7051366

loop_
_symmetry_equiv_pos_as_xyz
'x, y, z'
'-x, y, -z'
'x+1/2, y+1/2, z'
'-x+1/2, y+1/2, -z'

loop_
_atom_site_label
_atom_site_type_symbol
_atom_site_fract_x
_atom_site_fract_y
_atom_site_fract_z
_atom_site_U_iso_or_equiv
_atom_site_adp_type
_atom_site_occupancy
_atom_site_symmetry_multiplicity
_atom_site_calc_flag
_atom_site_refinement_flags
_atom_site_disorder_assembly
_atom_site_disorder_group
Cu1 Cu 0.34450(4) 0.57477(6) 0.44150(3) 0.04085(19) Uani 1 1 d . . .
I1 I 0.44579(3) 0.61096(7) 0.40673(4) 0.0552(3) Uani 0.857(4) 1 d P A 1
I1' I 0.4449(9) 0.5935(14) 0.3812(12) 0.220(9) Uani 0.143(4) 1 d P A 2
Cu2 Cu 0.36963(5) 0.56653(8) 0.30997(6) 0.0320(3) Uani 0.857(4) 1 d P A 1
Cu2' Cu 0.346(2) 0.5711(18) 0.3074(14) 0.30(2) Uani 0.143(4) 1 d P A 2
I2 I 0.26364(3) 0.57994(7) 0.34387(4) 0.0434(2) Uani 0.857(4) 1 d P A 1
I2' I 0.2548(8) 0.5772(11) 0.3659(11) 0.186(7) Uani 0.143(4) 1 d P A 2
N1A N 0.3590(2) 0.5407(3) 0.7032(2) 0.0322(10) Uani 1 1 d . . .
C2A C 0.3625(3) 0.4709(4) 0.6582(3) 0.0317(12) Uani 1 1 d . A .
C3A C 0.3677(3) 0.3719(4) 0.6774(3) 0.0374(14) Uani 1 1 d . . .
H3AA H 0.3856 0.3581 0.7262 0.045 Uiso 1 1 calc R . .
C4A C 0.3068(3) 0.3330(5) 0.6599(4) 0.0470(17) Uani 1 1 d . . .
H4AA H 0.3043 0.2705 0.6766 0.056 Uiso 1 1 calc R . .
H4AB H 0.2782 0.3693 0.6826 0.056 Uiso 1 1 calc R . .
C5A C 0.2987(3) 0.3386(5) 0.5765(4) 0.0458(16) Uani 1 1 d . . .
H5AA H 0.2662 0.3772 0.5613 0.055 Uiso 1 1 calc R . .
H5AB H 0.2925 0.2786 0.5553 0.055 Uiso 1 1 calc R . .
C6A C 0.3566(3) 0.3812(4) 0.5529(3) 0.0382(14) Uani 1 1 d . A .
C7A C 0.4000(3) 0.3380(5) 0.6132(3) 0.0407(14) Uani 1 1 d . . .
C8A C 0.3671(4) 0.3703(5) 0.4755(4) 0.0507(19) Uani 1 1 d . . .
H8AA H 0.3370 0.3999 0.4457 0.076 Uiso 1 1 calc R . .
H8AB H 0.3676 0.3066 0.4635 0.076 Uiso 1 1 calc R . .
H8AC H 0.4034 0.3971 0.4665 0.076 Uiso 1 1 calc R . .
C9A C 0.4588(3) 0.3748(6) 0.6112(5) 0.0552(19) Uani 1 1 d . . .
H9AA H 0.4836 0.3462 0.6487 0.083 Uiso 1 1 calc R . .
H9AB H 0.4583 0.4394 0.6194 0.083 Uiso 1 1 calc R . .
H9AC H 0.4728 0.3626 0.5643 0.083 Uiso 1 1 calc R . .
C10A C 0.4044(4) 0.2341(5) 0.6058(4) 0.056(2) Uani 1 1 d . . .
H10A H 0.4314 0.2109 0.6433 0.083 Uiso 1 1 calc R . .
H10B H 0.4172 0.2193 0.5586 0.083 Uiso 1 1 calc R . .
H10C H 0.3674 0.2072 0.6107 0.083 Uiso 1 1 calc R . .
C11A C 0.3557(3) 0.4762(4) 0.5832(3) 0.0328(13) Uani 1 1 d . . .
N12A N 0.3448(2) 0.5571(3) 0.5486(2) 0.0331(11) Uani 1 1 d . A .
C13A C 0.3434(3) 0.6272(4) 0.5931(3) 0.0312(12) Uani 1 1 d . . .
C14A C 0.3320(3) 0.7257(4) 0.5756(3) 0.0415(16) Uani 1 1 d . A .
H14A H 0.3395 0.7456 0.5262 0.050 Uiso 1 1 calc R . .
C15A C 0.2689(4) 0.7393(6) 0.5985(4) 0.060(2) Uani 1 1 d . . .
H15A H 0.2541 0.7989 0.5841 0.072 Uiso 1 1 calc R A .
H15B H 0.2433 0.6928 0.5771 0.072 Uiso 1 1 calc R . .
C16A C 0.2760(3) 0.7301(5) 0.6818(4) 0.0464(17) Uani 1 1 d . A .
H16A H 0.2544 0.6785 0.6982 0.056 Uiso 1 1 calc R . .
H16B H 0.2631 0.7848 0.7054 0.056 Uiso 1 1 calc R . .
C17A C 0.3413(3) 0.7158(4) 0.6987(3) 0.0333(13) Uani 1 1 d . . .
C18A C 0.3629(3) 0.7304(4) 0.7770(4) 0.0434(16) Uani 1 1 d . A .
H18A H 0.3426 0.6909 0.8079 0.065 Uiso 1 1 calc R . .
H18B H 0.3566 0.7926 0.7904 0.065 Uiso 1 1 calc R . .
H18C H 0.4033 0.7170 0.7828 0.065 Uiso 1 1 calc R . .
C19A C 0.3664(3) 0.7724(4) 0.6382(4) 0.0390(14) Uani 1 1 d . A .
C20A C 0.4298(4) 0.7585(6) 0.6330(6) 0.071(3) Uani 1 1 d . . .
H20A H 0.4426 0.7951 0.5939 0.106 Uiso 1 1 calc R A .
H20B H 0.4372 0.6955 0.6235 0.106 Uiso 1 1 calc R . .
H20C H 0.4501 0.7762 0.6783 0.106 Uiso 1 1 calc R . .
C21A C 0.3544(5) 0.8748(5) 0.6448(5) 0.064(2) Uani 1 1 d . . .
H21A H 0.3710 0.9068 0.6059 0.095 Uiso 1 1 calc R A .
H21B H 0.3710 0.8967 0.6910 0.095 Uiso 1 1 calc R . .
H21C H 0.3136 0.8850 0.6418 0.095 Uiso 1 1 calc R . .
C22A C 0.3501(2) 0.6203(4) 0.6684(3) 0.0269(11) Uani 1 1 d . A .
Cu3 Cu 0.37272(3) 0.51909(5) -0.05615(3) 0.02938(16) Uani 1 1 d . . .
I3 I 0.462991(15) 0.50219(4) -0.12313(2) 0.04063(11) Uani 1 1 d . . .
Cu4 Cu 0.36405(15) 0.52132(13) -0.19062(14) 0.0279(5) Uani 0.876(18) 1 d P . 1
Cu4' Cu 0.3799(17) 0.5218(17) -0.1948(12) 0.055(6) Uani 0.124(18) 1 d P . 2
I4 I 0.27469(9) 0.49865(12) -0.1235(3) 0.0425(5) Uani 0.876(18) 1 d P . 1
I4' I 0.2781(11) 0.5041(11) -0.1457(12) 0.044(3) Uani 0.124(18) 1 d P . 2
N1B N 0.37659(18) 0.5351(3) 0.0503(2) 0.0230(9) Uani 1 1 d . A .
C2B C 0.3708(2) 0.4622(3) 0.0928(3) 0.0230(10) Uani 1 1 d . . .
C3B C 0.3614(2) 0.3646(3) 0.0714(3) 0.0258(11) Uani 1 1 d . . .
H3BA H 0.3450 0.3543 0.0214 0.031 Uiso 1 1 calc R . .
C4B C 0.4185(3) 0.3165(4) 0.0918(3) 0.0313(12) Uani 1 1 d . . .
H4BA H 0.4503 0.3479 0.0715 0.038 Uiso 1 1 calc R . .
H4BB H 0.4177 0.2538 0.0751 0.038 Uiso 1 1 calc R . .
C5B C 0.4231(3) 0.3219(4) 0.1765(3) 0.0315(12) Uani 1 1 d . . .
H5BA H 0.4258 0.2615 0.1979 0.038 Uiso 1 1 calc R . .
H5BB H 0.4566 0.3569 0.1942 0.038 Uiso 1 1 calc R . .
C6B C 0.3671(3) 0.3699(4) 0.1957(3) 0.0278(11) Uani 1 1 d . . .
C7B C 0.3233(2) 0.3341(4) 0.1332(3) 0.0287(11) Uani 1 1 d . . .
C8B C 0.3530(3) 0.3598(4) 0.2740(3) 0.0348(13) Uani 1 1 d . . .
H8BA H 0.3838 0.3845 0.3056 0.052 Uiso 1 1 calc R . .
H8BB H 0.3482 0.2965 0.2850 0.052 Uiso 1 1 calc R . .
H8BC H 0.3181 0.3921 0.2813 0.052 Uiso 1 1 calc R . .
C9B C 0.2656(3) 0.3810(5) 0.1306(4) 0.0383(14) Uani 1 1 d . . .
H9BA H 0.2408 0.3559 0.0915 0.057 Uiso 1 1 calc R . .
H9BB H 0.2706 0.4451 0.1225 0.057 Uiso 1 1 calc R . .
H9BC H 0.2487 0.3720 0.1762 0.057 Uiso 1 1 calc R . .
C10B C 0.3130(3) 0.2320(4) 0.1353(3) 0.0378(14) Uani 1 1 d . . .
H10D H 0.2856 0.2151 0.0959 0.057 Uiso 1 1 calc R . .
H10E H 0.2984 0.2158 0.1811 0.057 Uiso 1 1 calc R . .
H10F H 0.3486 0.2005 0.1301 0.057 Uiso 1 1 calc R . .
C11B C 0.3737(2) 0.4659(4) 0.1682(3) 0.0250(11) Uani 1 1 d . A .
N12B N 0.3802(2) 0.5448(3) 0.2057(2) 0.0275(10) Uani 1 1 d . . .
C13B C 0.3848(2) 0.6170(4) 0.1640(3) 0.0285(11) Uani 1 1 d . A .
C14B C 0.3929(3) 0.7153(4) 0.1840(3) 0.0330(13) Uani 1 1 d . . .
H14B H 0.3824 0.7327 0.2328 0.040 Uiso 1 1 calc R A .
C15B C 0.4557(3) 0.7362(4) 0.1667(3) 0.0331(13) Uani 1 1 d . A .
H15C H 0.4675 0.7961 0.1844 0.040 Uiso 1 1 calc R . .
H15D H 0.4821 0.6910 0.1884 0.040 Uiso 1 1 calc R . .
C16B C 0.4530(3) 0.7319(4) 0.0829(3) 0.0355(13) Uani 1 1 d . . .
H16C H 0.4785 0.6852 0.0667 0.043 Uiso 1 1 calc R A .
H16D H 0.4636 0.7900 0.0626 0.043 Uiso 1 1 calc R . .
C17B C 0.3895(3) 0.7085(4) 0.0596(3) 0.0283(11) Uani 1 1 d . A .
C18B C 0.3707(4) 0.7255(5) -0.0196(4) 0.0463(17) Uani 1 1 d . . .
H18D H 0.3937 0.6895 -0.0500 0.069 Uiso 1 1 calc R A .
H18E H 0.3754 0.7889 -0.0306 0.069 Uiso 1 1 calc R . .
H18F H 0.3310 0.7089 -0.0288 0.069 Uiso 1 1 calc R . .
C19B C 0.3585(3) 0.7608(4) 0.1194(3) 0.0330(12) Uani 1 1 d . A .
C20B C 0.2940(3) 0.7418(5) 0.1161(5) 0.0471(17) Uani 1 1 d . . .
H20D H 0.2772 0.7754 0.1541 0.071 Uiso 1 1 calc R A .
H20E H 0.2877 0.6779 0.1228 0.071 Uiso 1 1 calc R . .
H20F H 0.2766 0.7604 0.0694 0.071 Uiso 1 1 calc R . .
C21B C 0.3663(3) 0.8644(4) 0.1154(4) 0.0436(15) Uani 1 1 d . . .
H21D H 0.3461 0.8930 0.1531 0.065 Uiso 1 1 calc R A .
H21E H 0.3512 0.8861 0.0685 0.065 Uiso 1 1 calc R . .
H21F H 0.4065 0.8790 0.1223 0.065 Uiso 1 1 calc R . .
C22B C 0.3832(2) 0.6123(4) 0.0873(3) 0.0233(10) Uani 1 1 d . . .
N1C N -0.0466(2) 0.5762(4) 0.0472(3) 0.0380(11) Uani 1 1 d . . .
C2C C 0.0083(2) 0.5771(5) 0.0704(3) 0.0340(12) Uani 1 1 d . . .
C3C C 0.0343(3) 0.5755(6) 0.1470(3) 0.0481(16) Uani 1 1 d . . .
H3CA H 0.0095 0.5969 0.1842 0.058 Uiso 1 1 calc R . .
C4C C 0.0572(3) 0.4773(7) 0.1573(5) 0.068(3) Uani 1 1 d . . .
H4CA H 0.0709 0.4660 0.2078 0.082 Uiso 1 1 calc R . .
H4CB H 0.0278 0.4329 0.1425 0.082 Uiso 1 1 calc R . .
C5C C 0.1067(3) 0.4750(5) 0.1067(5) 0.0523(19) Uani 1 1 d . . .
H5CA H 0.0993 0.4306 0.0680 0.063 Uiso 1 1 calc R . .
H5CB H 0.1427 0.4600 0.1339 0.063 Uiso 1 1 calc R . .
C6C C 0.1084(3) 0.5740(5) 0.0748(3) 0.0374(13) Uani 1 1 d . . .
C7C C 0.0900(3) 0.6306(5) 0.1404(4) 0.0483(18) Uani 1 1 d . . .
C8C C 0.1620(3) 0.5965(6) 0.0404(5) 0.059(2) Uani 1 1 d . . .
H8CA H 0.1599 0.6580 0.0225 0.089 Uiso 1 1 calc R . .
H8CB H 0.1667 0.5556 0.0005 0.089 Uiso 1 1 calc R . .
H8CC H 0.1941 0.5907 0.0760 0.089 Uiso 1 1 calc R . .
C9C C 0.1333(4) 0.6280(8) 0.2067(4) 0.076(3) Uani 1 1 d . . .
H9CA H 0.1195 0.6647 0.2451 0.114 Uiso 1 1 calc R . .
H9CB H 0.1695 0.6513 0.1935 0.114 Uiso 1 1 calc R . .
H9CC H 0.1381 0.5663 0.2234 0.114 Uiso 1 1 calc R . .
C10C C 0.0799(4) 0.7308(5) 0.1211(5) 0.066(2) Uani 1 1 d . . .
H10G H 0.0686 0.7629 0.1634 0.099 Uiso 1 1 calc R . .
H10H H 0.0501 0.7356 0.0824 0.099 Uiso 1 1 calc R . .
H10I H 0.1147 0.7569 0.1056 0.099 Uiso 1 1 calc R . .
C11C C 0.0539(2) 0.5780(4) 0.0264(3) 0.0315(11) Uani 1 1 d . . .
N1D N 0.4525(3) 0.9957(7) 0.5455(4) 0.081(3) Uani 1 1 d . . .
C2D C 0.5102(4) 0.9937(7) 0.5695(5) 0.071(3) Uani 1 1 d . . .
C3D C 0.5340(5) 0.9932(10) 0.6511(7) 0.106(5) Uani 1 1 d . . .
H3DA H 0.5083 1.0123 0.6881 0.127 Uiso 1 1 calc R . .
C4D C 0.5619(8) 0.8974(11) 0.6587(10) 0.191(13) Uani 1 1 d . . .
H4DA H 0.5344 0.8502 0.6441 0.229 Uiso 1 1 calc R . .
H4DB H 0.5769 0.8863 0.7087 0.229 Uiso 1 1 calc R . .
C5D C 0.6137(7) 0.9009(8) 0.6037(9) 0.126(7) Uani 1 1 d . . .
H5DA H 0.6509 0.8896 0.6294 0.151 Uiso 1 1 calc R . .
H5DB H 0.6075 0.8579 0.5638 0.151 Uiso 1 1 calc R . .
C6D C 0.6081(3) 0.9973(7) 0.5777(5) 0.072(3) Uani 1 1 d . . .
C7D C 0.5866(3) 1.0512(6) 0.6403(4) 0.057(2) Uani 1 1 d . . .
C8D C 0.6588(4) 1.0324(9) 0.5424(6) 0.094(4) Uani 1 1 d . . .
H8DA H 0.6679 0.9918 0.5039 0.141 Uiso 1 1 calc R . .
H8DB H 0.6910 1.0364 0.5780 0.141 Uiso 1 1 calc R . .
H8DC H 0.6503 1.0918 0.5224 0.141 Uiso 1 1 calc R . .
C9D C 0.6283(5) 1.0540(8) 0.7099(5) 0.090(4) Uani 1 1 d . . .
H9DA H 0.6113 1.0887 0.7471 0.135 Uiso 1 1 calc R . .
H9DB H 0.6638 1.0821 0.6986 0.135 Uiso 1 1 calc R . .
H9DC H 0.6357 0.9931 0.7271 0.135 Uiso 1 1 calc R . .
C10D C 0.5737(6) 1.1511(8) 0.6209(6) 0.099(4) Uani 1 1 d . . .
H10J H 0.5598 1.1815 0.6624 0.148 Uiso 1 1 calc R . .
H10K H 0.5451 1.1540 0.5805 0.148 Uiso 1 1 calc R . .
H10L H 0.6083 1.1803 0.6076 0.148 Uiso 1 1 calc R . .
C11D C 0.5527(4) 0.9984(6) 0.5283(4) 0.061(2) Uani 1 1 d . . .

loop_
_atom_site_aniso_label
_atom_site_aniso_U_11
_atom_site_aniso_U_22
_atom_site_aniso_U_33
_atom_site_aniso_U_23
_atom_site_aniso_U_13
_atom_site_aniso_U_12
Cu1 0.0604(5) 0.0442(4) 0.0182(3) 0.0005(3) 0.0050(3) 0.0071(4)
I1 0.0404(4) 0.0789(5) 0.0455(4) -0.0143(3) -0.0013(3) -0.0153(3)
I1' 0.29(2) 0.203(16) 0.183(13) -0.020(12) 0.126(13) -0.001(14)
Cu2 0.0497(6) 0.0325(6) 0.0146(4) -0.0018(4) 0.0065(3) -0.0036(4)
Cu2' 0.68(7) 0.128(17) 0.140(17) -0.068(14) 0.24(3) -0.13(3)
I2 0.0365(3) 0.0562(4) 0.0371(3) -0.0018(3) -0.0004(3) 0.0097(3)
I2' 0.223(14) 0.133(9) 0.182(12) -0.084(9) -0.128(10) 0.071(9)
N1A 0.046(3) 0.028(2) 0.023(2) 0.0007(18) 0.002(2) -0.006(2)
C2A 0.045(3) 0.027(3) 0.022(3) 0.003(2) -0.004(2) -0.005(2)
C3A 0.056(4) 0.033(3) 0.022(3) -0.001(2) -0.007(3) -0.002(3)
C4A 0.067(5) 0.033(3) 0.042(4) -0.002(3) 0.013(3) -0.013(3)
C5A 0.066(5) 0.030(3) 0.040(4) -0.002(3) -0.003(3) -0.010(3)
C6A 0.053(4) 0.033(3) 0.027(3) -0.003(2) -0.006(3) 0.002(3)
C7A 0.058(4) 0.035(3) 0.030(3) 0.000(3) 0.007(3) 0.002(3)
C8A 0.091(6) 0.033(3) 0.029(3) -0.007(3) 0.008(3) 0.002(4)
C9A 0.048(4) 0.056(5) 0.062(5) -0.003(4) 0.003(4) 0.007(4)
C10A 0.076(6) 0.047(4) 0.045(4) -0.001(3) 0.008(4) 0.013(4)
C11A 0.050(3) 0.030(3) 0.019(3) -0.004(2) 0.002(2) -0.001(2)
N12A 0.048(3) 0.035(3) 0.017(2) -0.0019(19) 0.0058(19) 0.008(2)
C13A 0.044(3) 0.028(3) 0.023(3) 0.005(2) 0.006(2) 0.005(2)
C14A 0.072(5) 0.027(3) 0.027(3) 0.007(2) 0.016(3) 0.012(3)
C15A 0.060(5) 0.071(6) 0.046(4) -0.012(4) -0.017(4) 0.026(4)
C16A 0.044(4) 0.057(4) 0.039(4) -0.007(3) 0.006(3) 0.015(3)
C17A 0.044(3) 0.033(3) 0.023(3) -0.004(2) 0.001(2) 0.004(3)
C18A 0.068(5) 0.026(3) 0.035(3) -0.005(2) -0.010(3) 0.002(3)
C19A 0.055(4) 0.021(3) 0.041(3) 0.006(2) 0.006(3) 0.000(3)
C20A 0.056(5) 0.058(5) 0.100(7) 0.010(5) 0.018(5) -0.019(4)
C21A 0.108(7) 0.026(3) 0.057(5) 0.001(3) 0.006(5) 0.001(4)
C22A 0.038(3) 0.025(3) 0.019(2) 0.001(2) 0.004(2) -0.005(2)
Cu3 0.0478(4) 0.0269(3) 0.0137(3) 0.0001(3) 0.0042(2) -0.0049(3)
I3 0.03029(18) 0.0450(2) 0.0471(2) -0.0006(2) 0.00573(15) 0.00120(18)
Cu4 0.0455(11) 0.0261(9) 0.0119(5) 0.0006(5) 0.0000(6) -0.0026(7)
Cu4' 0.067(13) 0.080(10) 0.016(5) 0.010(5) -0.012(6) -0.046(8)
I4 0.0311(4) 0.0535(4) 0.0430(13) 0.0023(7) 0.0029(6) -0.0082(3)
I4' 0.045(5) 0.062(3) 0.021(5) 0.006(4) -0.018(3) -0.006(3)
N1B 0.031(2) 0.022(2) 0.0161(19) 0.0032(16) 0.0037(16) -0.0012(17)
C2B 0.034(3) 0.021(2) 0.015(2) 0.0005(18) 0.0043(19) 0.002(2)
C3B 0.035(3) 0.019(3) 0.023(3) -0.002(2) 0.005(2) -0.002(2)
C4B 0.041(3) 0.026(3) 0.028(3) -0.003(2) 0.007(2) 0.003(2)
C5B 0.041(3) 0.027(3) 0.027(3) 0.008(2) 0.007(2) 0.004(2)
C6B 0.040(3) 0.022(3) 0.021(3) 0.005(2) 0.005(2) -0.002(2)
C7B 0.036(3) 0.023(3) 0.028(3) 0.005(2) 0.004(2) -0.003(2)
C8B 0.049(4) 0.029(3) 0.027(3) 0.006(2) 0.010(3) -0.002(3)
C9B 0.032(3) 0.040(3) 0.044(4) -0.003(3) 0.006(3) -0.009(3)
C10B 0.056(4) 0.031(3) 0.027(3) 0.000(2) 0.008(3) -0.013(3)
C11B 0.037(3) 0.022(2) 0.016(2) 0.0052(19) 0.005(2) 0.001(2)
N12B 0.037(2) 0.026(2) 0.019(2) -0.0019(17) 0.0040(18) -0.0054(19)
C13B 0.039(3) 0.029(3) 0.018(2) -0.002(2) 0.003(2) -0.003(2)
C14B 0.046(3) 0.026(3) 0.028(3) -0.005(2) 0.008(2) -0.005(2)
C15B 0.040(3) 0.031(3) 0.028(3) -0.004(2) 0.001(2) -0.005(2)
C16B 0.045(3) 0.034(3) 0.029(3) 0.000(2) 0.013(3) -0.010(3)
C17B 0.042(3) 0.022(3) 0.021(3) 0.004(2) 0.005(2) -0.004(2)
C18B 0.074(5) 0.033(3) 0.031(3) 0.007(3) -0.002(3) -0.001(3)
C19B 0.042(3) 0.018(3) 0.040(3) -0.003(2) 0.007(3) -0.001(2)
C20B 0.038(4) 0.031(3) 0.072(5) -0.005(3) 0.006(3) 0.002(3)
C21B 0.062(4) 0.022(3) 0.047(4) -0.005(3) 0.006(3) -0.001(3)
C22B 0.032(3) 0.026(3) 0.013(2) -0.0012(19) 0.0041(18) 0.000(2)
N1C 0.039(3) 0.045(3) 0.030(2) 0.008(2) 0.0078(19) 0.004(2)
C2C 0.036(3) 0.040(3) 0.027(3) 0.004(3) 0.007(2) 0.010(3)
C3C 0.044(3) 0.072(5) 0.027(3) 0.008(3) 0.000(3) 0.011(4)
C4C 0.048(4) 0.083(6) 0.071(5) 0.047(5) -0.010(4) -0.004(4)
C5C 0.042(4) 0.040(4) 0.073(5) 0.016(3) -0.008(3) 0.011(3)
C6C 0.033(3) 0.045(4) 0.033(3) 0.001(3) -0.005(2) 0.002(3)
C7C 0.045(4) 0.056(4) 0.040(4) -0.012(3) -0.019(3) 0.020(3)
C8C 0.028(3) 0.074(6) 0.075(5) -0.001(4) 0.002(3) -0.009(4)
C9C 0.071(6) 0.113(8) 0.040(4) -0.020(5) -0.022(4) 0.028(6)
C10C 0.072(6) 0.045(4) 0.077(6) -0.025(4) -0.017(5) 0.013(4)
C11C 0.031(3) 0.031(3) 0.031(3) -0.004(2) -0.003(2) 0.001(2)
N1D 0.064(4) 0.118(7) 0.060(4) 0.035(5) -0.009(3) -0.028(5)
C2D 0.057(4) 0.085(6) 0.067(5) 0.046(5) -0.018(4) -0.033(5)
C3D 0.083(7) 0.135(12) 0.096(8) 0.047(8) -0.031(6) -0.050(8)
C4D 0.204(18) 0.143(13) 0.201(18) 0.141(14) -0.153(16) -0.129(14)
C5D 0.130(12) 0.069(7) 0.164(14) 0.000(8) -0.093(12) 0.007(8)
C6D 0.052(4) 0.076(6) 0.083(6) -0.020(5) -0.024(4) 0.024(5)
C7D 0.055(4) 0.066(5) 0.048(4) 0.010(4) -0.007(3) -0.012(4)
C8D 0.063(6) 0.126(11) 0.090(7) -0.032(7) -0.017(5) 0.002(6)
C9D 0.104(8) 0.100(8) 0.058(5) 0.008(5) -0.039(5) -0.028(7)
C10D 0.140(11) 0.076(7) 0.075(7) -0.020(6) -0.035(7) 0.021(7)
C11D 0.067(5) 0.056(5) 0.056(4) -0.011(4) -0.025(4) 0.002(4)

loop_
_atom_type_symbol
_atom_type_description
_atom_type_scat_dispersion_real
_atom_type_scat_dispersion_imag
_atom_type_scat_source
C C 0.0033 0.0016 'International Tables Vol C Tables 4.2.6.8 and 6.1.1.4'
H H 0.0000 0.0000 'International Tables Vol C Tables 4.2.6.8 and 6.1.1.4'
N N 0.0061 0.0033 'International Tables Vol C Tables 4.2.6.8 and 6.1.1.4'
Cu Cu 0.3201 1.2651 'International Tables Vol C Tables 4.2.6.8 and 6.1.1.4'
I I -0.4742 1.8119 'International Tables Vol C Tables 4.2.6.8 and 6.1.1.4'

loop_
_geom_angle_atom_site_label_1
_geom_angle_atom_site_label_2
_geom_angle_atom_site_label_3
_geom_angle
_geom_angle_site_symmetry_1
_geom_angle_site_symmetry_3
_geom_angle_publ_flag
N12A Cu1 I2' 120.6(6) . . ?
N12A Cu1 I2 131.28(16) . . ?
I2' Cu1 I2 10.7(6) . . ?
N12A Cu1 Cu2' 171.1(7) . . ?
I2' Cu1 Cu2' 60.5(12) . . ?
I2 Cu1 Cu2' 49.9(13) . . ?
N12A Cu1 Cu2 163.00(15) . . ?
I2' Cu1 Cu2 72.9(6) . . ?
I2 Cu1 Cu2 62.28(4) . . ?
Cu2' Cu1 Cu2 12.4(13) . . ?
N12A Cu1 I1 109.92(16) . . ?
I2' Cu1 I1 129.1(6) . . ?
I2 Cu1 I1 118.56(4) . . ?
Cu2' Cu1 I1 70.7(12) . . ?
Cu2 Cu1 I1 59.08(3) . . ?
N12A Cu1 I1' 119.0(5) . . ?
I2' Cu1 I1' 120.4(6) . . ?
I2 Cu1 I1' 109.7(5) . . ?
Cu2' Cu1 I1' 60.6(11) . . ?
Cu2 Cu1 I1' 48.6(5) . . ?
I1 Cu1 I1' 11.4(5) . . ?
Cu2 I1 Cu1 60.03(4) . . ?
Cu2' I1' Cu1 55.6(6) . . ?
N12B Cu2 I1 126.58(15) . . ?
N12B Cu2 Cu1 171.06(14) . . ?
I1 Cu2 Cu1 60.90(4) . . ?
N12B Cu2 I2 115.72(14) . . ?
I1 Cu2 I2 116.63(6) . . ?
Cu1 Cu2 I2 58.41(4) . . ?
N12B Cu2' I2' 142(3) . . ?
N12B Cu2' Cu1 157(3) . . ?
I2' Cu2' Cu1 58.9(5) . . ?
N12B Cu2' I1' 96(2) . . ?
I2' Cu2' I1' 122.0(9) . . ?
Cu1 Cu2' I1' 63.8(10) . . ?
Cu1 I2 Cu2 59.31(4) . . ?
Cu1 I2' Cu2' 60.6(9) . . ?
C2A N1A C22A 113.2(4) . . ?
C2A N1A Cu4' 118.3(10) . 1_556 ?
C22A N1A Cu4' 127.6(8) . 1_556 ?
C2A N1A Cu4 120.3(4) . 1_556 ?
C22A N1A Cu4 126.5(4) . 1_556 ?
Cu4' N1A Cu4 11.2(11) 1_556 1_556 ?
N1A C2A C11A 124.9(5) . . ?
N1A C2A C3A 127.8(5) . . ?
C11A C2A C3A 106.9(5) . . ?
C2A C3A C7A 99.9(5) . . ?
C2A C3A C4A 104.6(5) . . ?
C7A C3A C4A 102.7(5) . . ?
C5A C4A C3A 103.3(5) . . ?
C4A C5A C6A 104.5(5) . . ?
C8A C6A C11A 117.9(6) . . ?
C8A C6A C7A 119.5(6) . . ?
C11A C6A C7A 98.0(5) . . ?
C8A C6A C5A 115.4(6) . . ?
C11A C6A C5A 103.3(5) . . ?
C7A C6A C5A 99.6(5) . . ?
C9A C7A C3A 114.3(6) . . ?
C9A C7A C10A 106.9(7) . . ?
C3A C7A C10A 115.6(6) . . ?
C9A C7A C6A 112.6(6) . . ?
C3A C7A C6A 94.8(5) . . ?
C10A C7A C6A 112.4(6) . . ?
N12A C11A C2A 121.3(5) . . ?
N12A C11A C6A 130.1(5) . . ?
C2A C11A C6A 108.3(5) . . ?
C13A N12A C11A 113.9(4) . . ?
C13A N12A Cu1 121.0(4) . . ?
C11A N12A Cu1 124.3(4) . . ?
N12A C13A C22A 123.9(5) . . ?
N12A C13A C14A 129.3(5) . . ?
C22A C13A C14A 106.8(5) . . ?
C13A C14A C19A 101.5(5) . . ?
C13A C14A C15A 102.6(6) . . ?
C19A C14A C15A 101.1(5) . . ?
C16A C15A C14A 102.8(5) . . ?
C15A C16A C17A 104.1(6) . . ?
C18A C17A C22A 115.8(5) . . ?
C18A C17A C19A 119.7(6) . . ?
C22A C17A C19A 99.6(5) . . ?
C18A C17A C16A 115.3(5) . . ?
C22A C17A C16A 102.1(5) . . ?
C19A C17A C16A 101.7(5) . . ?
C20A C19A C14A 111.0(6) . . ?
C20A C19A C21A 108.9(7) . . ?
C14A C19A C21A 114.5(6) . . ?
C20A C19A C17A 113.6(6) . . ?
C14A C19A C17A 95.4(5) . . ?
C21A C19A C17A 113.1(6) . . ?
N1A C22A C13A 122.7(5) . . ?
N1A C22A C17A 130.4(5) . . ?
C13A C22A C17A 106.8(5) . . ?
N1B Cu3 Cu4 172.10(14) . . ?
N1B Cu3 I3 121.13(13) . . ?
Cu4 Cu3 I3 61.55(8) . . ?
N1B Cu3 I4 118.18(16) . . ?
Cu4 Cu3 I4 60.59(6) . . ?
I3 Cu3 I4 120.37(10) . . ?
N1B Cu3 Cu4' 170.0(6) . . ?
Cu4 Cu3 Cu4' 8.4(8) . . ?
I3 Cu3 Cu4' 53.2(9) . . ?
I4 Cu3 Cu4' 69.0(7) . . ?
N1B Cu3 I4' 126.8(7) . . ?
Cu4 Cu3 I4' 51.7(7) . . ?
I3 Cu3 I4' 112.0(7) . . ?
I4 Cu3 I4' 9.0(6) . . ?
Cu4' Cu3 I4' 60.1(4) . . ?
Cu4' I3 Cu3 64.1(9) . . ?
Cu4' I3 Cu4 6.3(8) . . ?
Cu3 I3 Cu4 57.91(7) . . ?
N1A Cu4 Cu3 172.32(19) 1_554 . ?
N1A Cu4 I4 120.9(3) 1_554 . ?
Cu3 Cu4 I4 61.19(10) . . ?
N1A Cu4 I3 118.8(2) 1_554 . ?
Cu3 Cu4 I3 60.55(7) . . ?
I4 Cu4 I3 119.99(15) . . ?
N1A Cu4' I3 136(2) 1_554 . ?
N1A Cu4' Cu3 160(2) 1_554 . ?
I3 Cu4' Cu3 62.7(5) . . ?
N1A Cu4' I4' 100.3(16) 1_554 . ?
I3 Cu4' I4' 123.0(9) . . ?
Cu3 Cu4' I4' 61.9(6) . . ?
Cu4 I4 Cu3 58.22(9) . . ?
Cu4' I4' Cu3 58.1(6) . . ?
C22B N1B C2B 113.6(4) . . ?
C22B N1B Cu3 127.3(3) . . ?
C2B N1B Cu3 119.0(3) . . ?
N1B C2B C11B 123.5(5) . . ?
N1B C2B C3B 129.3(4) . . ?
C11B C2B C3B 107.1(4) . . ?
C2B C3B C4B 105.7(4) . . ?
C2B C3B C7B 99.5(4) . . ?
C4B C3B C7B 102.9(4) . . ?
C3B C4B C5B 102.4(4) . . ?
C6B C5B C4B 104.8(5) . . ?
C8B C6B C11B 116.5(5) . . ?
C8B C6B C5B 114.8(5) . . ?
C11B C6B C5B 103.9(4) . . ?
C8B C6B C7B 119.3(5) . . ?
C11B C6B C7B 98.4(4) . . ?
C5B C6B C7B 101.3(4) . . ?
C9B C7B C10B 108.0(5) . . ?
C9B C7B C3B 113.7(5) . . ?
C10B C7B C3B 113.7(5) . . ?
C9B C7B C6B 113.6(5) . . ?
C10B C7B C6B 114.1(5) . . ?
C3B C7B C6B 93.4(4) . . ?
N12B C11B C2B 122.6(5) . . ?
N12B C11B C6B 129.9(4) . . ?
C2B C11B C6B 107.5(5) . . ?
C13B N12B C11B 114.0(4) . . ?
C13B N12B Cu2 117.0(4) . . ?
C11B N12B Cu2 128.0(3) . . ?
C13B N12B Cu2' 114.6(9) . . ?
C11B N12B Cu2' 124.8(8) . . ?
Cu2 N12B Cu2' 14.8(16) . . ?
N12B C13B C22B 122.9(5) . . ?
N12B C13B C14B 130.5(5) . . ?
C22B C13B C14B 106.6(5) . . ?
C13B C14B C19B 100.5(5) . . ?
C13B C14B C15B 104.1(5) . . ?
C19B C14B C15B 101.8(5) . . ?
C16B C15B C14B 103.1(5) . . ?
C15B C16B C17B 104.6(5) . . ?
C18B C17B C22B 116.8(5) . . ?
C18B C17B C16B 115.6(5) . . ?
C22B C17B C16B 103.2(5) . . ?
C18B C17B C19B 118.7(5) . . ?
C22B C17B C19B 99.3(4) . . ?
C16B C17B C19B 100.4(4) . . ?
C20B C19B C14B 114.1(5) . . ?
C20B C19B C21B 107.4(5) . . ?
C14B C19B C21B 114.2(5) . . ?
C20B C19B C17B 113.0(5) . . ?
C14B C19B C17B 94.9(4) . . ?
C21B C19B C17B 113.1(5) . . ?
N1B C22B C13B 123.2(5) . . ?
N1B C22B C17B 129.7(4) . . ?
C13B C22B C17B 107.1(5) . . ?
C2C N1C C11C 111.7(5) . 2 ?
N1C C2C C11C 125.6(5) . . ?
N1C C2C C3C 128.5(5) . . ?
C11C C2C C3C 105.9(5) . . ?
C2C C3C C4C 104.1(7) . . ?
C2C C3C C7C 101.8(5) . . ?
C4C C3C C7C 102.4(5) . . ?
C5C C4C C3C 102.4(6) . . ?
C4C C5C C6C 104.3(6) . . ?
C8C C6C C11C 116.6(5) . . ?
C8C C6C C7C 120.1(6) . . ?
C11C C6C C7C 99.6(5) . . ?
C8C C6C C5C 114.4(6) . . ?
C11C C6C C5C 102.4(5) . . ?
C7C C6C C5C 101.0(5) . . ?
C9C C7C C10C 106.9(7) . . ?
C9C C7C C3C 115.8(7) . . ?
C10C C7C C3C 114.0(6) . . ?
C9C C7C C6C 113.7(6) . . ?
C10C C7C C6C 112.6(7) . . ?
C3C C7C C6C 93.6(5) . . ?
N1C C11C C2C 122.7(5) 2 . ?
N1C C11C C6C 129.1(5) 2 . ?
C2C C11C C6C 108.1(5) . . ?
C11D N1D C2D 109.4(8) 2_656 . ?
C11D C2D N1D 125.6(8) . . ?
C11D C2D C3D 109.1(8) . . ?
N1D C2D C3D 125.1(9) . . ?
C7D C3D C4D 100.5(11) . . ?
C7D C3D C2D 96.1(8) . . ?
C4D C3D C2D 102.1(12) . . ?
C3D C4D C5D 104.0(9) . . ?
C6D C5D C4D 100.1(11) . . ?
C8D C6D C5D 114.5(10) . . ?
C8D C6D C7D 118.1(9) . . ?
C5D C6D C7D 106.2(11) . . ?
C8D C6D C11D 114.0(9) . . ?
C5D C6D C11D 104.5(8) . . ?
C7D C6D C11D 97.6(6) . . ?
C6D C7D C3D 97.0(9) . . ?
C6D C7D C10D 113.3(8) . . ?
C3D C7D C10D 114.9(10) . . ?
C6D C7D C9D 114.7(8) . . ?
C3D C7D C9D 111.9(7) . . ?
C10D C7D C9D 105.4(8) . . ?
C2D C11D N1D 124.7(7) . 2_656 ?
C2D C11D C6D 107.9(7) . . ?
N1D C11D C6D 127.2(8) 2_656 . ?

loop_
_geom_bond_atom_site_label_1
_geom_bond_atom_site_label_2
_geom_bond_distance
_geom_bond_site_symmetry_2
_geom_bond_publ_flag
Cu1 N12A 2.021(4) . ?
Cu1 I2' 2.473(12) . ?
Cu1 I2 2.5548(13) . ?
Cu1 Cu2' 2.51(2) . ?
Cu1 Cu2 2.5790(16) . ?
Cu1 I1 2.6012(14) . ?
Cu1 I1' 2.733(16) . ?
I1 Cu2 2.5539(14) . ?
I1' Cu2' 2.65(5) . ?
Cu2 N12B 2.013(5) . ?
Cu2 I2 2.6549(16) . ?
Cu2' N12B 2.16(2) . ?
Cu2' I2' 2.51(4) . ?
N1A C2A 1.350(8) . ?
N1A C22A 1.369(7) . ?
N1A Cu4' 1.96(2) 1_556 ?
N1A Cu4 2.002(5) 1_556 ?
C2A C11A 1.403(8) . ?
C2A C3A 1.529(8) . ?
C3A C7A 1.557(9) . ?
C3A C4A 1.575(10) . ?
C4A C5A 1.561(10) . ?
C5A C6A 1.611(10) . ?
C6A C8A 1.498(9) . ?
C6A C11A 1.533(8) . ?
C6A C7A 1.607(9) . ?
C7A C9A 1.509(11) . ?
C7A C10A 1.568(10) . ?
C11A N12A 1.390(8) . ?
N12A C13A 1.342(8) . ?
C13A C22A 1.411(8) . ?
C13A C14A 1.532(8) . ?
C14A C19A 1.546(10) . ?
C14A C15A 1.607(11) . ?
C15A C16A 1.561(10) . ?
C16A C17A 1.579(9) . ?
C17A C18A 1.533(8) . ?
C17A C22A 1.557(8) . ?
C17A C19A 1.568(9) . ?
C19A C20A 1.535(12) . ?
C19A C21A 1.567(9) . ?
Cu3 N1B 2.003(4) . ?
Cu3 Cu4 2.510(3) . ?
Cu3 I3 2.5796(11) . ?
Cu3 I4 2.587(4) . ?
Cu3 Cu4' 2.61(3) . ?
Cu3 I4' 2.716(12) . ?
I3 Cu4' 2.32(3) . ?
I3 Cu4 2.605(3) . ?
Cu4 N1A 2.002(5) 1_554 ?
Cu4 I4 2.572(3) . ?
Cu4' N1A 1.96(2) 1_554 ?
Cu4' I4' 2.67(2) . ?
N1B C22B 1.352(7) . ?
N1B C2B 1.363(7) . ?
C2B C11B 1.410(7) . ?
C2B C3B 1.529(7) . ?
C3B C4B 1.561(8) . ?
C3B C7B 1.589(8) . ?
C4B C5B 1.583(8) . ?
C5B C6B 1.580(8) . ?
C6B C8B 1.533(7) . ?
C6B C11B 1.540(7) . ?
C6B C7B 1.601(8) . ?
C7B C9B 1.541(9) . ?
C7B C10B 1.550(8) . ?
C11B N12B 1.377(7) . ?
N12B C13B 1.343(7) . ?
C13B C22B 1.436(7) . ?
C13B C14B 1.527(8) . ?
C14B C19B 1.566(9) . ?
C14B C15B 1.584(9) . ?
C15B C16B 1.567(8) . ?
C16B C17B 1.582(9) . ?
C17B C18B 1.538(8) . ?
C17B C22B 1.542(7) . ?
C17B C19B 1.591(8) . ?
C19B C20B 1.557(9) . ?
C19B C21B 1.566(8) . ?
N1C C2C 1.347(8) . ?
N1C C11C 1.377(7) 2 ?
C2C C11C 1.409(8) . ?
C2C C3C 1.518(8) . ?
C3C C4C 1.575(12) . ?
C3C C7C 1.575(12) . ?
C4C C5C 1.566(12) . ?
C5C C6C 1.601(10) . ?
C6C C8C 1.509(9) . ?
C6C C11C 1.527(8) . ?
C6C C7C 1.581(9) . ?
C7C C9C 1.553(9) . ?
C7C C10C 1.558(11) . ?
C11C N1C 1.377(7) 2 ?
N1D C11D 1.378(11) 2_656 ?
N1D C2D 1.413(10) . ?
C2D C11D 1.319(13) . ?
C2D C3D 1.588(14) . ?
C3D C7D 1.550(13) . ?
C3D C4D 1.58(2) . ?
C4D C5D 1.66(3) . ?
C5D C6D 1.527(16) . ?
C6D C8D 1.513(16) . ?
C6D C7D 1.541(13) . ?
C6D C11D 1.553(10) . ?
C7D C10D 1.565(15) . ?
C7D C9D 1.578(11) . ?
C11D N1D 1.378(11) 2_656 ?

loop_
_geom_torsion_atom_site_label_1
_geom_torsion_atom_site_label_2
_geom_torsion_atom_site_label_3
_geom_torsion_atom_site_label_4
_geom_torsion
_geom_torsion_site_symmetry_1
_geom_torsion_site_symmetry_2
_geom_torsion_site_symmetry_3
_geom_torsion_site_symmetry_4
_geom_torsion_publ_flag
N12A Cu1 I1 Cu2 165.60(16) . . . . ?
I2' Cu1 I1 Cu2 -21.8(4) . . . . ?
I2 Cu1 I1 Cu2 -19.35(5) . . . . ?
Cu2' Cu1 I1 Cu2 -5.0(8) . . . . ?
I1' Cu1 I1 Cu2 21(2) . . . . ?
N12A Cu1 I1' Cu2' 169.8(8) . . . . ?
I2' Cu1 I1' Cu2' -9.3(11) . . . . ?
I2 Cu1 I1' Cu2' -8.8(9) . . . . ?
Cu2 Cu1 I1' Cu2' 4.1(8) . . . . ?
I1 Cu1 I1' Cu2' -152(2) . . . . ?
Cu1 I1 Cu2 N12B -174.15(19) . . . . ?
Cu1 I1 Cu2 I2 18.26(5) . . . . ?
N12A Cu1 Cu2 N12B 95.2(11) . . . . ?
I2' Cu1 Cu2 N12B -49.3(10) . . . . ?
I2 Cu1 Cu2 N12B -50.9(10) . . . . ?
Cu2' Cu1 Cu2 N12B -54(3) . . . . ?
I1 Cu1 Cu2 N12B 148.2(10) . . . . ?
I1' Cu1 Cu2 N12B 142.8(11) . . . . ?
N12A Cu1 Cu2 I1 -53.1(5) . . . . ?
I2' Cu1 Cu2 I1 162.5(4) . . . . ?
I2 Cu1 Cu2 I1 160.81(5) . . . . ?
Cu2' Cu1 Cu2 I1 158(3) . . . . ?
I1' Cu1 Cu2 I1 -5.4(6) . . . . ?
N12A Cu1 Cu2 I2 146.1(6) . . . . ?
I2' Cu1 Cu2 I2 1.7(4) . . . . ?
Cu2' Cu1 Cu2 I2 -3(3) . . . . ?
I1 Cu1 Cu2 I2 -160.81(5) . . . . ?
I1' Cu1 Cu2 I2 -166.2(6) . . . . ?
N12A Cu1 Cu2' N12B -58(11) . . . . ?
I2' Cu1 Cu2' N12B -157(4) . . . . ?
I2 Cu1 Cu2' N12B -159(4) . . . . ?
Cu2 Cu1 Cu2' N12B 17(2) . . . . ?
I1 Cu1 Cu2' N12B 38(3) . . . . ?
I1' Cu1 Cu2' N12B 32(3) . . . . ?
N12A Cu1 Cu2' I2' 100(8) . . . . ?
I2 Cu1 Cu2' I2' -1.7(5) . . . . ?
Cu2 Cu1 Cu2' I2' 175(3) . . . . ?
I1 Cu1 Cu2' I2' -165.1(8) . . . . ?
I1' Cu1 Cu2' I2' -170.8(10) . . . . ?
N12A Cu1 Cu2' I1' -90(8) . . . . ?
I2' Cu1 Cu2' I1' 170.8(10) . . . . ?
I2 Cu1 Cu2' I1' 169.2(10) . . . . ?
Cu2 Cu1 Cu2' I1' -15(2) . . . . ?
I1 Cu1 Cu2' I1' 5.7(5) . . . . ?
Cu1 I1' Cu2' N12B -167.9(13) . . . . ?
Cu1 I1' Cu2' I2' 9.3(11) . . . . ?
N12A Cu1 I2 Cu2 -167.5(2) . . . . ?
I2' Cu1 I2 Cu2 -171(2) . . . . ?
Cu2' Cu1 I2 Cu2 0.9(8) . . . . ?
I1 Cu1 I2 Cu2 18.73(5) . . . . ?
I1' Cu1 I2 Cu2 10.9(5) . . . . ?
N12B Cu2 I2 Cu1 172.30(16) . . . . ?
I1 Cu2 I2 Cu1 -18.74(5) . . . . ?
N12A Cu1 I2' Cu2' -169.8(7) . . . . ?
I2 Cu1 I2' Cu2' 6.8(19) . . . . ?
Cu2 Cu1 I2' Cu2' -1.2(7) . . . . ?
I1 Cu1 I2' Cu2' 18.2(8) . . . . ?
I1' Cu1 I2' Cu2' 9.3(10) . . . . ?
N12B Cu2' I2' Cu1 166(3) . . . . ?
I1' Cu2' I2' Cu1 -9.7(12) . . . . ?
C22A N1A C2A C11A -2.3(9) . . . . ?
Cu4' N1A C2A C11A -171.8(14) 1_556 . . . ?
Cu4 N1A C2A C11A 175.5(5) 1_556 . . . ?
C22A N1A C2A C3A -174.9(6) . . . . ?
Cu4' N1A C2A C3A 15.5(15) 1_556 . . . ?
Cu4 N1A C2A C3A 2.9(9) 1_556 . . . ?
N1A C2A C3A C7A -151.7(6) . . . . ?
C11A C2A C3A C7A 34.6(7) . . . . ?
N1A C2A C3A C4A 102.3(7) . . . . ?
C11A C2A C3A C4A -71.4(6) . . . . ?
C2A C3A C4A C5A 68.4(6) . . . . ?
C7A C3A C4A C5A -35.5(7) . . . . ?
C3A C4A C5A C6A -0.1(7) . . . . ?
C4A C5A C6A C8A 163.3(6) . . . . ?
C4A C5A C6A C11A -66.6(6) . . . . ?
C4A C5A C6A C7A 34.1(6) . . . . ?
C2A C3A C7A C9A 65.6(7) . . . . ?
C4A C3A C7A C9A 173.2(6) . . . . ?
C2A C3A C7A C10A -169.6(6) . . . . ?
C4A C3A C7A C10A -62.0(8) . . . . ?
C2A C3A C7A C6A -51.9(6) . . . . ?
C4A C3A C7A C6A 55.7(6) . . . . ?
C8A C6A C7A C9A 60.6(8) . . . . ?
C11A C6A C7A C9A -67.8(7) . . . . ?
C5A C6A C7A C9A -172.9(6) . . . . ?
C8A C6A C7A C3A 179.5(6) . . . . ?
C11A C6A C7A C3A 51.0(6) . . . . ?
C5A C6A C7A C3A -54.0(5) . . . . ?
C8A C6A C7A C10A -60.2(9) . . . . ?
C11A C6A C7A C10A 171.3(6) . . . . ?
C5A C6A C7A C10A 66.2(7) . . . . ?
N1A C2A C11A N12A 0.3(10) . . . . ?
C3A C2A C11A N12A 174.2(6) . . . . ?
N1A C2A C11A C6A -174.1(6) . . . . ?
C3A C2A C11A C6A -0.2(7) . . . . ?
C8A C6A C11A N12A 23.8(11) . . . . ?
C7A C6A C11A N12A 153.4(7) . . . . ?
C5A C6A C11A N12A -104.7(7) . . . . ?
C8A C6A C11A C2A -162.5(6) . . . . ?
C7A C6A C11A C2A -32.9(7) . . . . ?
C5A C6A C11A C2A 69.0(6) . . . . ?
C2A C11A N12A C13A 2.1(9) . . . . ?
C6A C11A N12A C13A 175.1(7) . . . . ?
C2A C11A N12A Cu1 171.6(5) . . . . ?
C6A C11A N12A Cu1 -15.4(9) . . . . ?
I2' Cu1 N12A C13A -91.7(6) . . . . ?
I2 Cu1 N12A C13A -92.5(5) . . . . ?
Cu2' Cu1 N12A C13A 174(8) . . . . ?
Cu2 Cu1 N12A C13A 128.5(5) . . . . ?
I1 Cu1 N12A C13A 81.7(5) . . . . ?
I1' Cu1 N12A C13A 89.2(7) . . . . ?
I2' Cu1 N12A C11A 99.5(6) . . . . ?
I2 Cu1 N12A C11A 98.7(5) . . . . ?
Cu2' Cu1 N12A C11A 5(8) . . . . ?
Cu2 Cu1 N12A C11A -40.3(9) . . . . ?
I1 Cu1 N12A C11A -87.1(5) . . . . ?
I1' Cu1 N12A C11A -79.6(7) . . . . ?
C11A N12A C13A C22A -2.4(9) . . . . ?
Cu1 N12A C13A C22A -172.3(5) . . . . ?
C11A N12A C13A C14A -179.3(7) . . . . ?
Cu1 N12A C13A C14A 10.9(9) . . . . ?
N12A C13A C14A C19A -150.8(6) . . . . ?
C22A C13A C14A C19A 31.9(7) . . . . ?
N12A C13A C14A C15A 104.9(7) . . . . ?
C22A C13A C14A C15A -72.4(6) . . . . ?
C13A C14A C15A C16A 68.4(7) . . . . ?
C19A C14A C15A C16A -36.3(7) . . . . ?
C14A C15A C16A C17A 1.8(8) . . . . ?
C15A C16A C17A C18A 163.8(6) . . . . ?
C15A C16A C17A C22A -69.9(7) . . . . ?
C15A C16A C17A C19A 32.7(7) . . . . ?
C13A C14A C19A C20A 67.7(7) . . . . ?
C15A C14A C19A C20A 173.2(6) . . . . ?
C13A C14A C19A C21A -168.5(6) . . . . ?
C15A C14A C19A C21A -63.0(8) . . . . ?
C13A C14A C19A C17A -50.2(6) . . . . ?
C15A C14A C19A C17A 55.3(6) . . . . ?
C18A C17A C19A C20A 61.5(8) . . . . ?
C22A C17A C19A C20A -65.6(7) . . . . ?
C16A C17A C19A C20A -170.2(6) . . . . ?
C18A C17A C19A C14A 177.2(6) . . . . ?
C22A C17A C19A C14A 50.1(5) . . . . ?
C16A C17A C19A C14A -54.5(6) . . . . ?
C18A C17A C19A C21A -63.3(9) . . . . ?
C22A C17A C19A C21A 169.6(6) . . . . ?
C16A C17A C19A C21A 65.0(7) . . . . ?
C2A N1A C22A C13A 2.0(8) . . . . ?
Cu4' N1A C22A C13A 170.4(16) 1_556 . . . ?
Cu4 N1A C22A C13A -175.6(5) 1_556 . . . ?
C2A N1A C22A C17A 177.5(6) . . . . ?
Cu4' N1A C22A C17A -14.2(18) 1_556 . . . ?
Cu4 N1A C22A C17A -0.1(9) 1_556 . . . ?
N12A C13A C22A N1A 0.3(10) . . . . ?
C14A C13A C22A N1A 177.8(6) . . . . ?
N12A C13A C22A C17A -176.1(6) . . . . ?
C14A C13A C22A C17A 1.4(7) . . . . ?
C18A C17A C22A N1A 20.8(10) . . . . ?
C19A C17A C22A N1A 150.5(6) . . . . ?
C16A C17A C22A N1A -105.2(7) . . . . ?
C18A C17A C22A C13A -163.1(6) . . . . ?
C19A C17A C22A C13A -33.4(6) . . . . ?
C16A C17A C22A C13A 70.9(6) . . . . ?
N1B Cu3 I3 Cu4' -170.0(7) . . . . ?
Cu4 Cu3 I3 Cu4' 1.4(7) . . . . ?
I4 Cu3 I3 Cu4' 16.6(7) . . . . ?
I4' Cu3 I3 Cu4' 12.8(8) . . . . ?
N1B Cu3 I3 Cu4 -171.43(16) . . . . ?
I4 Cu3 I3 Cu4 15.22(7) . . . . ?
Cu4' Cu3 I3 Cu4 -1.4(7) . . . . ?
I4' Cu3 I3 Cu4 11.4(4) . . . . ?
N1B Cu3 Cu4 N1A 24(2) . . . 1_554 ?
I3 Cu3 Cu4 N1A -87.4(18) . . . 1_554 ?
I4 Cu3 Cu4 N1A 107.7(18) . . . 1_554 ?
Cu4' Cu3 Cu4 N1A -80(5) . . . 1_554 ?
I4' Cu3 Cu4 N1A 106.1(18) . . . 1_554 ?
N1B Cu3 Cu4 I4 -83.2(11) . . . . ?
I3 Cu3 Cu4 I4 164.93(7) . . . . ?
Cu4' Cu3 Cu4 I4 173(4) . . . . ?
I4' Cu3 Cu4 I4 -1.6(5) . . . . ?
N1B Cu3 Cu4 I3 111.9(11) . . . . ?
I4 Cu3 Cu4 I3 -164.93(7) . . . . ?
Cu4' Cu3 Cu4 I3 8(4) . . . . ?
I4' Cu3 Cu4 I3 -166.5(4) . . . . ?
Cu4' I3 Cu4 N1A 3(6) . . . 1_554 ?
Cu3 I3 Cu4 N1A 171.2(2) . . . 1_554 ?
Cu4' I3 Cu4 Cu3 -168(6) . . . . ?
Cu4' I3 Cu4 I4 176(6) . . . . ?
Cu3 I3 Cu4 I4 -15.25(8) . . . . ?
Cu3 I3 Cu4' N1A 173(2) . . . 1_554 ?
Cu4 I3 Cu4' N1A -176(8) . . . 1_554 ?
Cu4 I3 Cu4' Cu3 11(6) . . . . ?
Cu3 I3 Cu4' I4' -14.4(9) . . . . ?
Cu4 I3 Cu4' I4' -4(5) . . . . ?
N1B Cu3 Cu4' N1A -107(6) . . . 1_554 ?
Cu4 Cu3 Cu4' N1A 23(3) . . . 1_554 ?
I3 Cu3 Cu4' N1A -165(4) . . . 1_554 ?
I4 Cu3 Cu4' N1A 30(3) . . . 1_554 ?
I4' Cu3 Cu4' N1A 28(3) . . . 1_554 ?
N1B Cu3 Cu4' I3 58(5) . . . . ?
Cu4 Cu3 Cu4' I3 -171(4) . . . . ?
I4 Cu3 Cu4' I3 -164.7(6) . . . . ?
I4' Cu3 Cu4' I3 -166.3(8) . . . . ?
N1B Cu3 Cu4' I4' -135(5) . . . . ?
Cu4 Cu3 Cu4' I4' -5(4) . . . . ?
I3 Cu3 Cu4' I4' 166.3(8) . . . . ?
I4 Cu3 Cu4' I4' 1.6(4) . . . . ?
N1A Cu4 I4 Cu3 -171.5(2) 1_554 . . . ?
I3 Cu4 I4 Cu3 15.15(7) . . . . ?
N1B Cu3 I4 Cu4 171.09(16) . . . . ?
I3 Cu3 I4 Cu4 -15.36(7) . . . . ?
Cu4' Cu3 I4 Cu4 -1.1(7) . . . . ?
I4' Cu3 I4 Cu4 8(2) . . . . ?
N1A Cu4' I4' Cu3 -170.5(13) 1_554 . . . ?
I3 Cu4' I4' Cu3 14.6(9) . . . . ?
N1B Cu3 I4' Cu4' 171.2(7) . . . . ?
Cu4 Cu3 I4' Cu4' 1.0(7) . . . . ?
I3 Cu3 I4' Cu4' -11.8(8) . . . . ?
I4 Cu3 I4' Cu4' -170(3) . . . . ?
Cu4 Cu3 N1B C22B -21.9(14) . . . . ?
I3 Cu3 N1B C22B 85.7(4) . . . . ?
I4 Cu3 N1B C22B -100.8(4) . . . . ?
Cu4' Cu3 N1B C22B 33(5) . . . . ?
I4' Cu3 N1B C22B -97.5(6) . . . . ?
Cu4 Cu3 N1B C2B 156.4(10) . . . . ?
I3 Cu3 N1B C2B -96.0(4) . . . . ?
I4 Cu3 N1B C2B 77.5(4) . . . . ?
Cu4' Cu3 N1B C2B -149(5) . . . . ?
I4' Cu3 N1B C2B 80.8(6) . . . . ?
C22B N1B C2B C11B -2.6(7) . . . . ?
Cu3 N1B C2B C11B 178.9(4) . . . . ?
C22B N1B C2B C3B 178.7(5) . . . . ?
Cu3 N1B C2B C3B 0.2(7) . . . . ?
N1B C2B C3B C4B 106.9(6) . . . . ?
C11B C2B C3B C4B -72.0(5) . . . . ?
N1B C2B C3B C7B -146.7(6) . . . . ?
C11B C2B C3B C7B 34.4(5) . . . . ?
C2B C3B C4B C5B 67.1(5) . . . . ?
C7B C3B C4B C5B -36.8(5) . . . . ?
C3B C4B C5B C6B 1.7(6) . . . . ?
C4B C5B C6B C8B 163.3(5) . . . . ?
C4B C5B C6B C11B -68.3(5) . . . . ?
C4B C5B C6B C7B 33.4(5) . . . . ?
C2B C3B C7B C9B 64.9(6) . . . . ?
C4B C3B C7B C9B 173.5(5) . . . . ?
C2B C3B C7B C10B -170.9(5) . . . . ?
C4B C3B C7B C10B -62.3(6) . . . . ?
C2B C3B C7B C6B -52.7(5) . . . . ?
C4B C3B C7B C6B 55.9(5) . . . . ?
C8B C6B C7B C9B 61.7(7) . . . . ?
C11B C6B C7B C9B -65.1(6) . . . . ?
C5B C6B C7B C9B -171.2(5) . . . . ?
C8B C6B C7B C10B -62.6(7) . . . . ?
C11B C6B C7B C10B 170.5(5) . . . . ?
C5B C6B C7B C10B 64.5(6) . . . . ?
C8B C6B C7B C3B 179.5(5) . . . . ?
C11B C6B C7B C3B 52.6(5) . . . . ?
C5B C6B C7B C3B -53.4(4) . . . . ?
N1B C2B C11B N12B 3.1(9) . . . . ?
C3B C2B C11B N12B -177.9(5) . . . . ?
N1B C2B C11B C6B -178.2(5) . . . . ?
C3B C2B C11B C6B 0.8(6) . . . . ?
C8B C6B C11B N12B 14.6(9) . . . . ?
C5B C6B C11B N12B -112.8(6) . . . . ?
C7B C6B C11B N12B 143.3(6) . . . . ?
C8B C6B C11B C2B -164.0(5) . . . . ?
C5B C6B C11B C2B 68.7(5) . . . . ?
C7B C6B C11B C2B -35.2(6) . . . . ?
C2B C11B N12B C13B -1.5(8) . . . . ?
C6B C11B N12B C13B -179.9(6) . . . . ?
C2B C11B N12B Cu2 166.4(4) . . . . ?
C6B C11B N12B Cu2 -12.0(9) . . . . ?
C2B C11B N12B Cu2' 148.4(19) . . . . ?
C6B C11B N12B Cu2' -30(2) . . . . ?
I1 Cu2 N12B C13B -77.6(4) . . . . ?
Cu1 Cu2 N12B C13B 137.3(8) . . . . ?
I2 Cu2 N12B C13B 90.0(4) . . . . ?
I1 Cu2 N12B C11B 114.8(4) . . . . ?
Cu1 Cu2 N12B C11B -30.3(13) . . . . ?
I2 Cu2 N12B C11B -77.6(5) . . . . ?
I1 Cu2 N12B Cu2' -162(3) . . . . ?
Cu1 Cu2 N12B Cu2' 53(3) . . . . ?
I2 Cu2 N12B Cu2' 6(3) . . . . ?
I2' Cu2' N12B C13B 91(2) . . . . ?
Cu1 Cu2' N12B C13B -122(3) . . . . ?
I1' Cu2' N12B C13B -93.0(14) . . . . ?
I2' Cu2' N12B C11B -59(3) . . . . ?
Cu1 Cu2' N12B C11B 89(4) . . . . ?
I1' Cu2' N12B C11B 117.2(10) . . . . ?
I2' Cu2' N12B Cu2 -167(5) . . . . ?
Cu1 Cu2' N12B Cu2 -19(2) . . . . ?
I1' Cu2' N12B Cu2 10(2) . . . . ?
C11B N12B C13B C22B -0.1(8) . . . . ?
Cu2 N12B C13B C22B -169.4(4) . . . . ?
Cu2' N12B C13B C22B -153.2(17) . . . . ?
C11B N12B C13B C14B -179.5(6) . . . . ?
Cu2 N12B C13B C14B 11.2(8) . . . . ?
Cu2' N12B C13B C14B 27.4(18) . . . . ?
N12B C13B C14B C19B -146.0(6) . . . . ?
C22B C13B C14B C19B 34.5(6) . . . . ?
N12B C13B C14B C15B 108.8(7) . . . . ?
C22B C13B C14B C15B -70.6(6) . . . . ?
C13B C14B C15B C16B 69.2(6) . . . . ?
C19B C14B C15B C16B -34.9(5) . . . . ?
C14B C15B C16B C17B -0.3(6) . . . . ?
C15B C16B C17B C18B 163.6(5) . . . . ?
C15B C16B C17B C22B -67.6(5) . . . . ?
C15B C16B C17B C19B 34.6(5) . . . . ?
C13B C14B C19B C20B 66.0(6) . . . . ?
C15B C14B C19B C20B 173.0(5) . . . . ?
C13B C14B C19B C21B -169.9(5) . . . . ?
C15B C14B C19B C21B -62.9(6) . . . . ?
C13B C14B C19B C17B -51.9(5) . . . . ?
C15B C14B C19B C17B 55.1(5) . . . . ?
C18B C17B C19B C20B 59.6(7) . . . . ?
C22B C17B C19B C20B -68.1(6) . . . . ?
C16B C17B C19B C20B -173.5(5) . . . . ?
C18B C17B C19B C14B 178.3(5) . . . . ?
C22B C17B C19B C14B 50.7(5) . . . . ?
C16B C17B C19B C14B -54.7(5) . . . . ?
C18B C17B C19B C21B -62.7(7) . . . . ?
C22B C17B C19B C21B 169.7(5) . . . . ?
C16B C17B C19B C21B 64.3(6) . . . . ?
C2B N1B C22B C13B 0.9(7) . . . . ?
Cu3 N1B C22B C13B 179.2(4) . . . . ?
C2B N1B C22B C17B -178.2(5) . . . . ?
Cu3 N1B C22B C17B 0.2(8) . . . . ?
N12B C13B C22B N1B 0.4(9) . . . . ?
C14B C13B C22B N1B 179.9(5) . . . . ?
N12B C13B C22B C17B 179.7(5) . . . . ?
C14B C13B C22B C17B -0.8(6) . . . . ?
C18B C17B C22B N1B 17.9(9) . . . . ?
C16B C17B C22B N1B -110.1(6) . . . . ?
C19B C17B C22B N1B 146.7(6) . . . . ?
C18B C17B C22B C13B -161.3(6) . . . . ?
C16B C17B C22B C13B 70.7(5) . . . . ?
C19B C17B C22B C13B -32.4(6) . . . . ?
C11C N1C C2C C11C -1.1(9) 2 . . . ?
C11C N1C C2C C3C -179.9(7) 2 . . . ?
N1C C2C C3C C4C 105.0(8) . . . . ?
C11C C2C C3C C4C -73.9(7) . . . . ?
N1C C2C C3C C7C -148.8(7) . . . . ?
C11C C2C C3C C7C 32.3(7) . . . . ?
C2C C3C C4C C5C 68.3(7) . . . . ?
C7C C3C C4C C5C -37.4(7) . . . . ?
C3C C4C C5C C6C 2.0(7) . . . . ?
C4C C5C C6C C8C 164.1(6) . . . . ?
C4C C5C C6C C11C -68.9(7) . . . . ?
C4C C5C C6C C7C 33.6(7) . . . . ?
C2C C3C C7C C9C -169.1(6) . . . . ?
C4C C3C C7C C9C -61.6(8) . . . . ?
C2C C3C C7C C10C 66.1(8) . . . . ?
C4C C3C C7C C10C 173.6(7) . . . . ?
C2C C3C C7C C6C -50.6(6) . . . . ?
C4C C3C C7C C6C 56.9(6) . . . . ?
C8C C6C C7C C9C -60.8(10) . . . . ?
C11C C6C C7C C9C 170.7(8) . . . . ?
C5C C6C C7C C9C 66.0(9) . . . . ?
C8C C6C C7C C10C 61.1(8) . . . . ?
C11C C6C C7C C10C -67.4(7) . . . . ?
C5C C6C C7C C10C -172.1(6) . . . . ?
C8C C6C C7C C3C 179.0(6) . . . . ?
C11C C6C C7C C3C 50.5(6) . . . . ?
C5C C6C C7C C3C -54.3(5) . . . . ?
N1C C2C C11C N1C -1.5(10) . . . 2 ?
C3C C2C C11C N1C 177.5(7) . . . 2 ?
N1C C2C C11C C6C -177.1(7) . . . . ?
C3C C2C C11C C6C 1.8(8) . . . . ?
C8C C6C C11C N1C 19.0(11) . . . 2 ?
C7C C6C C11C N1C 149.8(7) . . . 2 ?
C5C C6C C11C N1C -106.5(8) . . . 2 ?
C8C C6C C11C C2C -165.7(7) . . . . ?
C7C C6C C11C C2C -34.9(7) . . . . ?
C5C C6C C11C C2C 68.8(7) . . . . ?
C11D N1D C2D C11D 3.3(15) 2_656 . . . ?
C11D N1D C2D C3D 178.2(11) 2_656 . . . ?
C11D C2D C3D C7D 31.3(13) . . . . ?
N1D C2D C3D C7D -144.3(11) . . . . ?
C11D C2D C3D C4D -70.9(12) . . . . ?
N1D C2D C3D C4D 113.5(14) . . . . ?
C7D C3D C4D C5D -34.7(11) . . . . ?
C2D C3D C4D C5D 64.0(10) . . . . ?
C3D C4D C5D C6D 2.5(11) . . . . ?
C4D C5D C6D C8D 163.7(8) . . . . ?
C4D C5D C6D C7D 31.6(9) . . . . ?
C4D C5D C6D C11D -70.9(10) . . . . ?
C8D C6D C7D C3D 175.4(9) . . . . ?
C5D C6D C7D C3D -54.5(9) . . . . ?
C11D C6D C7D C3D 53.1(9) . . . . ?
C8D C6D C7D C10D 54.5(11) . . . . ?
C5D C6D C7D C10D -175.4(9) . . . . ?
C11D C6D C7D C10D -67.9(10) . . . . ?
C8D C6D C7D C9D -66.6(11) . . . . ?
C5D C6D C7D C9D 63.5(10) . . . . ?
C11D C6D C7D C9D 171.1(8) . . . . ?
C4D C3D C7D C6D 52.9(11) . . . . ?
C2D C3D C7D C6D -50.7(10) . . . . ?
C4D C3D C7D C10D 172.6(10) . . . . ?
C2D C3D C7D C10D 69.1(12) . . . . ?
C4D C3D C7D C9D -67.3(13) . . . . ?
C2D C3D C7D C9D -170.8(9) . . . . ?
N1D C2D C11D N1D -7.8(16) . . . 2_656 ?
C3D C2D C11D N1D 176.6(11) . . . 2_656 ?
N1D C2D C11D C6D 177.9(10) . . . . ?
C3D C2D C11D C6D 2.3(12) . . . . ?
C8D C6D C11D C2D -160.7(10) . . . . ?
C5D C6D C11D C2D 73.6(12) . . . . ?
C7D C6D C11D C2D -35.4(11) . . . . ?
C8D C6D C11D N1D 25.2(15) . . . 2_656 ?
C5D C6D C11D N1D -100.5(14) . . . 2_656 ?
C7D C6D C11D N1D 150.5(10) . . . 2_656 ?
